data_2229225
loop_
_publ_author_name
'Fun, Hoong-Kun'
'Goh, Jia Hao'
'Maity, Annada C.'
'Goswami, Shyamaprosad'

_publ_section_title
;
 Bis(2,1,3-benzoselenadiazole-\k<i>N</i>)dibromidocopper(II)
;
_journal_coeditor_code SJ5081
_journal_issue 2
_journal_name_full 'Acta Crystallographica Section E'
_journal_page_first m181
_journal_page_last m182
_journal_paper_doi 10.1107/S160053681005422X
_journal_volume 67
_journal_year 2011
_chemical_formula_iupac '[Cu Br2 (C6 H4 N2 Se)2]'
_chemical_formula_moiety 'C12 H8 Br2 Cu1 N4 Se2'
_chemical_formula_sum 'C12 H8 Br2 Cu N4 Se2'
_chemical_formula_weight 589.50
_chemical_name_systematic
;
Bis(2,1,3-benzoselenadiazole-\k<i>N</i>)dibromidocopper(II)
;
_space_group_IT_number 2
_symmetry_cell_setting triclinic
_symmetry_space_group_name_Hall '-P 1'
_symmetry_space_group_name_H-M 'P -1'
_atom_sites_solution_hydrogens geom
_atom_sites_solution_primary direct
_atom_sites_solution_secondary difmap
_audit_creation_method SHELXL-97
_cell_angle_alpha 94.6270(10)
_cell_angle_beta 109.6400(10)
_cell_angle_gamma 102.6900(10)
_cell_formula_units_Z 2
_cell_length_a 8.34060(10)
_cell_length_b 9.58530(10)
_cell_length_c 10.29080(10)
_cell_measurement_reflns_used 9451
_cell_measurement_temperature 100.00(10)
_cell_measurement_theta_max 39.80
_cell_measurement_theta_min 2.13
_cell_volume 745.165(16)
_computing_cell_refinement 'SAINT (Bruker, 2009)'
_computing_data_collection 'APEX2 (Bruker, 2009)'
_computing_data_reduction 'SAINT (Bruker, 2009)'
_computing_molecular_graphics 'SHELXTL (Sheldrick, 2008)'
_computing_publication_material
;
SHELXTL (Sheldrick, 2008) and PLATON (Spek, 2009)
;
_computing_structure_refinement 'SHELXTL (Sheldrick, 2008)'
_computing_structure_solution 'SHELXTL (Sheldrick, 2008)'
_diffrn_ambient_temperature 100.00(10)
_diffrn_measured_fraction_theta_full 0.991
_diffrn_measured_fraction_theta_max 0.991
_diffrn_measurement_device_type
;
Bruker SMART APEXII CCD area-detector
;
_diffrn_measurement_method '\f and \w'
_diffrn_radiation_monochromator graphite
_diffrn_radiation_source 'fine-focus sealed tube'
_diffrn_radiation_type MoK\a
_diffrn_radiation_wavelength 0.71073
_diffrn_reflns_av_R_equivalents 0.0476
_diffrn_reflns_av_sigmaI/netI 0.0386
_diffrn_reflns_limit_h_max 14
_diffrn_reflns_limit_h_min -14
_diffrn_reflns_limit_k_max 17
_diffrn_reflns_limit_k_min -17
_diffrn_reflns_limit_l_max 18
_diffrn_reflns_limit_l_min -18
_diffrn_reflns_number 47530
_diffrn_reflns_theta_full 39.80
_diffrn_reflns_theta_max 39.80
_diffrn_reflns_theta_min 2.13
_diffrn_standards_number 0
_exptl_absorpt_coefficient_mu 11.708
_exptl_absorpt_correction_T_max 0.5500
_exptl_absorpt_correction_T_min 0.0636
_exptl_absorpt_correction_type multi-scan
_exptl_absorpt_process_details '(<i>SADABS</i>; Bruker, 2009)'
_exptl_crystal_colour red
_exptl_crystal_density_diffrn 2.627
_exptl_crystal_density_method 'not measured'
_exptl_crystal_description block
_exptl_crystal_F_000 550
_exptl_crystal_size_max 0.524
_exptl_crystal_size_mid 0.111
_exptl_crystal_size_min 0.058
_refine_diff_density_max 0.957
_refine_diff_density_min -1.275
_refine_ls_extinction_method none
_refine_ls_goodness_of_fit_ref 1.021
_refine_ls_hydrogen_treatment constr
_refine_ls_matrix_type full
_refine_ls_number_parameters 190
_refine_ls_number_reflns 9041
_refine_ls_number_restraints 0
_refine_ls_restrained_S_all 1.021
_refine_ls_R_factor_all 0.0493
_refine_ls_R_factor_gt 0.0299
_refine_ls_shift/su_max 0.003
_refine_ls_shift/su_mean 0.000
_refine_ls_structure_factor_coef Fsqd
_refine_ls_weighting_details 'calc w=1/[\s^2^(Fo^2^)+(0.0250P)^2^+0.1897P] where P=(Fo^2^+2Fc^2^)/3'
_refine_ls_weighting_scheme calc
_refine_ls_wR_factor_gt 0.0602
_refine_ls_wR_factor_ref 0.0658
_reflns_number_gt 6854
_reflns_number_total 9041
_reflns_threshold_expression I>2\s(I)
_cod_data_source_file sj5081.cif
_cod_data_source_block I
_cod_original_cell_volume 745.165(14)
_cod_database_code 2229225
_cod_database_fobs_code 2229225

loop_
_symmetry_equiv_pos_as_xyz
'x, y, z'
'-x, -y, -z'

loop_
_atom_site_type_symbol
_atom_site_label
_atom_site_fract_x
_atom_site_fract_y
_atom_site_fract_z
_atom_site_U_iso_or_equiv
_atom_site_adp_type
_atom_site_calc_flag
_atom_site_refinement_flags
_atom_site_occupancy
_atom_site_disorder_assembly
_atom_site_disorder_group
Cu Cu1 0.76323(3) 0.96053(2) 0.46923(2) 0.01342(4) Uani d . 1 . .
Se Se1 0.76418(3) 1.00702(2) 0.790290(19) 0.01462(4) Uani d . 1 . .
Se Se2 0.76370(3) 0.96029(2) 0.148426(18) 0.01419(4) Uani d . 1 . .
Br Br1 0.50628(3) 0.76430(2) 0.346275(19) 0.01659(4) Uani d . 1 . .
Br Br2 0.99180(3) 1.18054(2) 0.602981(19) 0.01630(4) Uani d . 1 . .
N N1 0.7843(2) 0.89074(17) 0.65184(16) 0.0145(3) Uani d . 1 . .
N N2 0.7949(2) 0.87760(18) 0.90445(16) 0.0157(3) Uani d . 1 . .
N N3 0.7309(2) 1.05001(17) 0.29546(16) 0.0145(3) Uani d . 1 . .
N N4 0.7204(2) 1.10188(18) 0.05009(16) 0.0156(3) Uani d . 1 . .
C C1 0.8108(2) 0.7679(2) 0.69755(18) 0.0141(3) Uani d . 1 . .
C C2 0.8325(3) 0.6474(2) 0.6210(2) 0.0168(3) Uani d . 1 . .
H H2 0.8267 0.6476 0.5292 0.020 Uiso calc R 1 . .
C C3 0.8621(3) 0.5318(2) 0.6854(2) 0.0188(3) Uani d . 1 . .
H H3 0.8784 0.4535 0.6365 0.023 Uiso calc R 1 . .
C C4 0.8690(3) 0.5269(2) 0.8263(2) 0.0188(3) Uani d . 1 . .
H H4 0.8888 0.4456 0.8660 0.023 Uiso calc R 1 . .
C C5 0.8472(3) 0.6385(2) 0.9022(2) 0.0180(3) Uani d . 1 . .
H H5 0.8509 0.6343 0.9931 0.022 Uiso calc R 1 . .
C C6 0.8185(2) 0.7628(2) 0.83934(19) 0.0149(3) Uani d . 1 . .
C C7 0.6893(2) 1.1727(2) 0.26414(18) 0.0139(3) Uani d . 1 . .
C C8 0.6457(3) 1.2712(2) 0.34984(19) 0.0168(3) Uani d . 1 . .
H H8 0.6437 1.2531 0.4368 0.020 Uiso calc R 1 . .
C C9 0.6071(3) 1.3927(2) 0.3011(2) 0.0188(3) Uani d . 1 . .
H H9 0.5777 1.4572 0.3560 0.023 Uiso calc R 1 . .
C C10 0.6102(3) 1.4242(2) 0.1680(2) 0.0199(4) Uani d . 1 . .
H H10 0.5866 1.5097 0.1401 0.024 Uiso calc R 1 . .
C C11 0.6472(3) 1.3311(2) 0.0817(2) 0.0181(3) Uani d . 1 . .
H H11 0.6471 1.3515 -0.0052 0.022 Uiso calc R 1 . .
C C12 0.6860(2) 1.2015(2) 0.12748(18) 0.0147(3) Uani d . 1 . .

loop_
_atom_site_aniso_label
_atom_site_aniso_U_11
_atom_site_aniso_U_22
_atom_site_aniso_U_33
_atom_site_aniso_U_12
_atom_site_aniso_U_13
_atom_site_aniso_U_23
Cu1 0.01609(10) 0.01305(10) 0.01093(9) 0.00325(8) 0.00478(7) 0.00314(7)
Se1 0.01835(8) 0.01413(8) 0.01224(7) 0.00580(6) 0.00550(6) 0.00300(6)
Se2 0.01791(8) 0.01411(8) 0.01127(7) 0.00550(6) 0.00527(6) 0.00277(6)
Br1 0.01675(8) 0.01600(8) 0.01488(7) 0.00238(6) 0.00416(6) 0.00318(6)
Br2 0.01769(8) 0.01514(8) 0.01563(8) 0.00415(6) 0.00532(6) 0.00391(6)
N1 0.0175(7) 0.0141(7) 0.0120(6) 0.0036(5) 0.0058(5) 0.0027(5)
N2 0.0185(7) 0.0179(7) 0.0124(6) 0.0071(6) 0.0059(5) 0.0043(5)
N3 0.0179(7) 0.0137(7) 0.0120(6) 0.0041(5) 0.0057(5) 0.0023(5)
N4 0.0186(7) 0.0175(7) 0.0128(6) 0.0071(6) 0.0065(5) 0.0050(5)
C1 0.0147(7) 0.0142(7) 0.0134(7) 0.0039(6) 0.0048(6) 0.0039(6)
C2 0.0196(8) 0.0158(8) 0.0155(7) 0.0042(7) 0.0076(7) 0.0016(6)
C3 0.0209(9) 0.0156(8) 0.0191(8) 0.0053(7) 0.0062(7) 0.0010(6)
C4 0.0200(9) 0.0163(8) 0.0194(8) 0.0059(7) 0.0048(7) 0.0067(7)
C5 0.0220(9) 0.0176(8) 0.0157(7) 0.0069(7) 0.0065(7) 0.0072(6)
C6 0.0154(7) 0.0158(8) 0.0140(7) 0.0044(6) 0.0053(6) 0.0036(6)
C7 0.0145(7) 0.0136(7) 0.0130(7) 0.0037(6) 0.0041(6) 0.0024(6)
C8 0.0189(8) 0.0191(9) 0.0129(7) 0.0064(7) 0.0056(6) 0.0017(6)
C9 0.0198(9) 0.0196(9) 0.0175(8) 0.0080(7) 0.0061(7) 0.0014(7)
C10 0.0230(9) 0.0178(9) 0.0204(8) 0.0086(7) 0.0072(7) 0.0060(7)
C11 0.0221(9) 0.0179(8) 0.0160(7) 0.0076(7) 0.0069(7) 0.0061(6)
C12 0.0159(7) 0.0153(8) 0.0131(7) 0.0042(6) 0.0052(6) 0.0034(6)

loop_
_atom_type_symbol
_atom_type_description
_atom_type_scat_dispersion_real
_atom_type_scat_dispersion_imag
_atom_type_scat_source
C C 0.0033 0.0016 'International Tables Vol C Tables 4.2.6.8 and 6.1.1.4'
H H 0.0000 0.0000 'International Tables Vol C Tables 4.2.6.8 and 6.1.1.4'
N N 0.0061 0.0033 'International Tables Vol C Tables 4.2.6.8 and 6.1.1.4'
Cu Cu 0.3201 1.2651 'International Tables Vol C Tables 4.2.6.8 and 6.1.1.4'
Se Se -0.0929 2.2259 'International Tables Vol C Tables 4.2.6.8 and 6.1.1.4'
Br Br -0.2901 2.4595 'International Tables Vol C Tables 4.2.6.8 and 6.1.1.4'

loop_
_geom_angle_atom_site_label_1
_geom_angle_atom_site_label_2
_geom_angle_atom_site_label_3
_geom_angle_site_symmetry_1
_geom_angle_site_symmetry_3
_geom_angle
_geom_angle_publ_flag
N3 Cu1 N1 . . 172.82(6) ?
N3 Cu1 Br1 . . 90.80(5) ?
N1 Cu1 Br1 . . 91.11(5) ?
N3 Cu1 Br2 . . 89.08(5) ?
N1 Cu1 Br2 . . 87.91(5) ?
Br1 Cu1 Br2 . . 170.661(12) ?
N2 Se1 N1 . . 92.13(7) ?
N4 Se2 N3 . . 92.13(7) ?
C1 N1 Se1 . . 108.34(12) ?
C1 N1 Cu1 . . 132.71(13) ?
Se1 N1 Cu1 . . 118.95(8) ?
C6 N2 Se1 . . 108.82(12) ?
C7 N3 Se2 . . 108.91(12) ?
C7 N3 Cu1 . . 131.38(13) ?
Se2 N3 Cu1 . . 119.70(8) ?
C12 N4 Se2 . . 108.23(12) ?
N1 C1 C2 . . 126.44(16) ?
N1 C1 C6 . . 114.38(16) ?
C2 C1 C6 . . 119.18(16) ?
C3 C2 C1 . . 118.50(17) ?
C3 C2 H2 . . 120.7 ?
C1 C2 H2 . . 120.7 ?
C2 C3 C4 . . 122.18(18) ?
C2 C3 H3 . . 118.9 ?
C4 C3 H3 . . 118.9 ?
C5 C4 C3 . . 121.22(18) ?
C5 C4 H4 . . 119.4 ?
C3 C4 H4 . . 119.4 ?
C4 C5 C6 . . 118.41(17) ?
C4 C5 H5 . . 120.8 ?
C6 C5 H5 . . 120.8 ?
N2 C6 C5 . . 123.19(17) ?
N2 C6 C1 . . 116.30(16) ?
C5 C6 C1 . . 120.50(17) ?
N3 C7 C8 . . 126.26(16) ?
N3 C7 C12 . . 114.19(16) ?
C8 C7 C12 . . 119.53(16) ?
C9 C8 C7 . . 118.33(17) ?
C9 C8 H8 . . 120.8 ?
C7 C8 H8 . . 120.8 ?
C8 C9 C10 . . 122.20(18) ?
C8 C9 H9 . . 118.9 ?
C10 C9 H9 . . 118.9 ?
C11 C10 C9 . . 121.24(18) ?
C11 C10 H10 . . 119.4 ?
C9 C10 H10 . . 119.4 ?
C10 C11 C12 . . 118.52(17) ?
C10 C11 H11 . . 120.7 ?
C12 C11 H11 . . 120.7 ?
N4 C12 C11 . . 123.37(17) ?
N4 C12 C7 . . 116.52(16) ?
C11 C12 C7 . . 120.11(17) ?

loop_
_geom_bond_atom_site_label_1
_geom_bond_atom_site_label_2
_geom_bond_site_symmetry_2
_geom_bond_distance
_geom_bond_publ_flag
Cu1 N3 . 2.0077(15) ?
Cu1 N1 . 2.0106(15) ?
Cu1 Br1 . 2.3987(3) ?
Cu1 Br2 . 2.4449(3) ?
Se1 N2 . 1.7768(15) ?
Se1 N1 . 1.8131(16) ?
Se2 N4 . 1.7854(15) ?
Se2 N3 . 1.8097(15) ?
N1 C1 . 1.339(2) ?
N2 C6 . 1.328(2) ?
N3 C7 . 1.331(2) ?
N4 C12 . 1.334(2) ?
C1 C2 . 1.424(3) ?
C1 C6 . 1.444(2) ?
C2 C3 . 1.362(3) ?
C2 H2 . 0.9300 ?
C3 C4 . 1.437(3) ?
C3 H3 . 0.9300 ?
C4 C5 . 1.354(3) ?
C4 H4 . 0.9300 ?
C5 C6 . 1.429(3) ?
C5 H5 . 0.9300 ?
C7 C8 . 1.426(3) ?
C7 C12 . 1.448(2) ?
C8 C9 . 1.365(3) ?
C8 H8 . 0.9300 ?
C9 C10 . 1.433(3) ?
C9 H9 . 0.9300 ?
C10 C11 . 1.363(3) ?
C10 H10 . 0.9300 ?
C11 C12 . 1.428(3) ?
C11 H11 . 0.9300 ?

loop_
_geom_contact_atom_site_label_1
_geom_contact_atom_site_label_2
_geom_contact_distance
_geom_contact_site_symmetry_1
_geom_contact_site_symmetry_2
_geom_contact_publ_flag
Cu1 N3 2.0077(15) . . yes
Cu1 N1 2.0106(15) . . yes
Cu1 Br1 2.3987(3) . . yes
Cu1 Br2 2.4449(3) . . yes
Se1 N2 1.7768(15) . . yes
Se1 N1 1.8131(16) . . yes
Se2 N4 1.7854(15) . . yes
Se2 N3 1.8097(15) . . yes
Se1 Br1 3.5223(3) . 2_676 yes
Se2 N2 2.6848(16) . 1_554 yes
N2 N4 2.819(2) . 1_556 yes

loop_
_geom_hbond_atom_site_label_D
_geom_hbond_atom_site_label_H
_geom_hbond_atom_site_label_A
_geom_hbond_site_symmetry_A
_geom_hbond_distance_DH
_geom_hbond_distance_HA
_geom_hbond_distance_DA
_geom_hbond_angle_DHA
_geom_hbond_publ_flag
C2 H2 Br2 2_776 0.93 2.74 3.464(2) 135 yes
C8 H8 Br1 2_676 0.93 2.90 3.762(2) 154 yes

loop_
_geom_torsion_atom_site_label_1
_geom_torsion_atom_site_label_2
_geom_torsion_atom_site_label_3
_geom_torsion_atom_site_label_4
_geom_torsion_site_symmetry_1
_geom_torsion_site_symmetry_2
_geom_torsion_site_symmetry_3
_geom_torsion_site_symmetry_4
_geom_torsion
_geom_torsion_publ_flag
N2 Se1 N1 C1 . . . . 0.24(14) ?
N2 Se1 N1 Cu1 . . . . 179.82(10) ?
Br1 Cu1 N1 C1 . . . . 61.95(18) ?
Br2 Cu1 N1 C1 . . . . -127.35(18) ?
Br1 Cu1 N1 Se1 . . . . -117.52(8) ?
Br2 Cu1 N1 Se1 . . . . 53.19(8) ?
N1 Se1 N2 C6 . . . . 0.48(14) ?
N4 Se2 N3 C7 . . . . 0.87(14) ?
N4 Se2 N3 Cu1 . . . . -178.25(10) ?
Br1 Cu1 N3 C7 . . . . 112.79(17) ?
Br2 Cu1 N3 C7 . . . . -57.87(17) ?
Br1 Cu1 N3 Se2 . . . . -68.31(9) ?
Br2 Cu1 N3 Se2 . . . . 121.03(9) ?
N3 Se2 N4 C12 . . . . -0.07(14) ?
Se1 N1 C1 C2 . . . . 179.64(16) ?
Cu1 N1 C1 C2 . . . . 0.1(3) ?
Se1 N1 C1 C6 . . . . -0.9(2) ?
Cu1 N1 C1 C6 . . . . 179.63(13) ?
N1 C1 C2 C3 . . . . 178.66(19) ?
C6 C1 C2 C3 . . . . -0.8(3) ?
C1 C2 C3 C4 . . . . 1.1(3) ?
C2 C3 C4 C5 . . . . -0.4(3) ?
C3 C4 C5 C6 . . . . -0.5(3) ?
Se1 N2 C6 C5 . . . . 179.91(16) ?
Se1 N2 C6 C1 . . . . -1.1(2) ?
C4 C5 C6 N2 . . . . 179.72(19) ?
C4 C5 C6 C1 . . . . 0.7(3) ?
N1 C1 C6 N2 . . . . 1.3(3) ?
C2 C1 C6 N2 . . . . -179.12(17) ?
N1 C1 C6 C5 . . . . -179.62(18) ?
C2 C1 C6 C5 . . . . -0.1(3) ?
Se2 N3 C7 C8 . . . . 177.08(16) ?
Cu1 N3 C7 C8 . . . . -3.9(3) ?
Se2 N3 C7 C12 . . . . -1.4(2) ?
Cu1 N3 C7 C12 . . . . 177.57(13) ?
N3 C7 C8 C9 . . . . 179.67(19) ?
C12 C7 C8 C9 . . . . -1.9(3) ?
C7 C8 C9 C10 . . . . -0.4(3) ?
C8 C9 C10 C11 . . . . 2.0(3) ?
C9 C10 C11 C12 . . . . -1.0(3) ?
Se2 N4 C12 C11 . . . . 179.34(16) ?
Se2 N4 C12 C7 . . . . -0.7(2) ?
C10 C11 C12 N4 . . . . 178.62(19) ?
C10 C11 C12 C7 . . . . -1.3(3) ?
N3 C7 C12 N4 . . . . 1.5(3) ?
C8 C7 C12 N4 . . . . -177.12(17) ?
N3 C7 C12 C11 . . . . -178.57(18) ?
C8 C7 C12 C11 . . . . 2.8(3) ?
